data_4028377
loop_
_publ_author_name
'Koichi Murayama'
'Yayoi Sawada'
'Keiichi Noguchi'
'Ken Tanaka'

_publ_contact_author_address
;
Department of Applied Chemistry
Graduate School of Engineering
Tokyo University of Agriculture and Technology
Koganei
Tokyo 184-8588
Japan
;
_publ_contact_author_email tanaka-k@cc.tuat.ac.jp
_publ_contact_author_fax +81-42-388-7037
_publ_contact_author_phone +81-42-388-7037
_publ_section_title
;
 Synthesis of Triphenylene Derivatives by Rhodium-Catalyzed [2 + 2 + 2]
 Cycloaddition: Application to the Synthesis of Highly Fluorescent
 Triphenylene-Based Long Ladder Molecules
;
_journal_name_full 'Journal of Organic Chemistry'
_journal_page_first 6202
_journal_page_last 6210
_journal_paper_doi 10.1021/jo4008892
_journal_volume 78
_journal_year 2013
_chemical_formula_moiety 'C60 H58'
_chemical_formula_sum 'C60 H58'
_chemical_formula_weight 779.06
_chemical_name_systematic
;
 ?
;
_space_group_IT_number 61
_symmetry_cell_setting orthorhombic
_symmetry_Int_Tables_number 61
_symmetry_space_group_name_Hall '-P 2ac 2ab'
_symmetry_space_group_name_H-M 'P b c a'
_atom_sites_solution_hydrogens geom
_atom_sites_solution_primary direct
_atom_sites_solution_secondary difmap
_cell_angle_alpha 90.00
_cell_angle_beta 90.00
_cell_angle_gamma 90.00
_cell_formula_units_Z 4
_cell_length_a 16.6507(3)
_cell_length_b 8.32790(10)
_cell_length_c 30.7761(5)
_cell_measurement_reflns_used 45518
_cell_measurement_temperature 193(2)
_cell_measurement_theta_max 68.25
_cell_measurement_theta_min 3.02
_cell_volume 4267.58(12)
_computing_cell_refinement 'RAPID AUTO'
_computing_data_collection 'RAPID AUTO (Rigaku, 2004)'
_computing_data_reduction 'RAPID AUTO'
_computing_publication_material 'SHELXL-97 (Sheldrick, 1997)'
_computing_structure_refinement 'SHELXL-97 (Sheldrick, 1997)'
_computing_structure_solution 'Il Milione (Burla, et al., 2007)'
_diffrn_ambient_temperature 193(2)
_diffrn_detector_area_resol_mean 10.000
_diffrn_measured_fraction_theta_full 0.995
_diffrn_measured_fraction_theta_max 0.995
_diffrn_measurement_device_type 'Rigaku R-AXIS RAPID'
_diffrn_measurement_method \w
_diffrn_radiation_monochromator graphite
_diffrn_radiation_source 'rotating anode'
_diffrn_radiation_type CuK\a
_diffrn_radiation_wavelength 1.54187
_diffrn_reflns_av_R_equivalents 0.0342
_diffrn_reflns_av_sigmaI/netI 0.0185
_diffrn_reflns_limit_h_max 18
_diffrn_reflns_limit_h_min -19
_diffrn_reflns_limit_k_max 10
_diffrn_reflns_limit_k_min -10
_diffrn_reflns_limit_l_max 37
_diffrn_reflns_limit_l_min -36
_diffrn_reflns_number 64340
_diffrn_reflns_theta_full 68.25
_diffrn_reflns_theta_max 68.25
_diffrn_reflns_theta_min 3.91
_exptl_absorpt_coefficient_mu 0.509
_exptl_absorpt_correction_T_max 0.980
_exptl_absorpt_correction_T_min 0.905
_exptl_absorpt_correction_type numerical
_exptl_absorpt_process_details 'NUMABS (Rigaku, 1999)'
_exptl_crystal_colour colorless
_exptl_crystal_density_diffrn 1.213
_exptl_crystal_description block
_exptl_crystal_F_000 1672
_exptl_crystal_size_max 0.35
_exptl_crystal_size_mid 0.20
_exptl_crystal_size_min 0.04
_refine_diff_density_max 0.176
_refine_diff_density_min -0.185
_refine_diff_density_rms 0.041
_refine_ls_extinction_method none
_refine_ls_goodness_of_fit_ref 1.106
_refine_ls_hydrogen_treatment constr
_refine_ls_matrix_type full
_refine_ls_number_parameters 273
_refine_ls_number_reflns 3883
_refine_ls_number_restraints 0
_refine_ls_restrained_S_all 1.106
_refine_ls_R_factor_all 0.0561
_refine_ls_R_factor_gt 0.0432
_refine_ls_shift/su_max 0.000
_refine_ls_shift/su_mean 0.000
_refine_ls_structure_factor_coef Fsqd
_refine_ls_weighting_details 'calc w=1/[\s^2^(Fo^2^)+(0.0546P)^2^+0.9342P] where P=(Fo^2^+2Fc^2^)/3'
_refine_ls_weighting_scheme calc
_refine_ls_wR_factor_gt 0.1069
_refine_ls_wR_factor_ref 0.1181
_reflns_number_gt 2987
_reflns_number_total 3883
_reflns_threshold_expression >2sigma(I)
_cod_data_source_file jo4008892_si_001.cif
_cod_data_source_block I
_cod_database_code 4028377

loop_
_symmetry_equiv_pos_as_xyz
'x, y, z'
'-x+1/2, y+1/2, z'
'x, -y+1/2, z+1/2'
'-x+1/2, -y, z+1/2'
'-x, -y, -z'
'x-1/2, -y-1/2, -z'
'-x, y-1/2, -z-1/2'
'x-1/2, y, -z-1/2'

loop_
_atom_site_label
_atom_site_type_symbol
_atom_site_fract_x
_atom_site_fract_y
_atom_site_fract_z
_atom_site_U_iso_or_equiv
_atom_site_adp_type
_atom_site_occupancy
_atom_site_symmetry_multiplicity
_atom_site_calc_flag
_atom_site_refinement_flags
C1 C 0.58444(9) -0.01674(18) 0.00272(5) 0.0384(4) Uani 1 1 d .
H1 H 0.6411 -0.0276 0.0048 0.046 Uiso 1 1 calc R
C2 C 0.54024(9) 0.05352(17) 0.03630(5) 0.0361(3) Uani 1 1 d .
C3 C 0.45649(9) 0.07010(17) 0.03368(5) 0.0368(3) Uani 1 1 d .
C4 C 0.42287(9) 0.15192(18) 0.07421(5) 0.0371(3) Uani 1 1 d .
C5 C 0.49996(9) 0.18523(18) 0.09964(5) 0.0369(3) Uani 1 1 d .
C6 C 0.56702(9) 0.12636(18) 0.07708(5) 0.0370(3) Uani 1 1 d .
C7 C 0.51077(9) 0.26370(17) 0.13845(5) 0.0383(3) Uani 1 1 d .
H7 H 0.4653 0.3006 0.1542 0.046 Uiso 1 1 calc R
C8 C 0.58852(9) 0.29046(17) 0.15541(5) 0.0373(3) Uani 1 1 d .
C9 C 0.60114(9) 0.38003(18) 0.19592(5) 0.0391(4) Uani 1 1 d .
C10 C 0.53650(10) 0.43774(19) 0.22081(5) 0.0444(4) Uani 1 1 d .
H10 H 0.4833 0.4121 0.2121 0.053 Uiso 1 1 calc R
C11 C 0.54769(11) 0.5300(2) 0.25735(5) 0.0485(4) Uani 1 1 d .
H11 H 0.5028 0.5682 0.2733 0.058 Uiso 1 1 calc R
C12 C 0.62525(12) 0.5668(2) 0.27069(5) 0.0535(5) Uani 1 1 d .
H12 H 0.6336 0.6315 0.2957 0.064 Uiso 1 1 calc R
C13 C 0.68977(11) 0.5097(2) 0.24773(5) 0.0514(4) Uani 1 1 d .
H13 H 0.7425 0.5342 0.2575 0.062 Uiso 1 1 calc R
C14 C 0.68003(10) 0.41562(19) 0.21005(5) 0.0419(4) Uani 1 1 d .
C15 C 0.74952(10) 0.35663(19) 0.18560(5) 0.0418(4) Uani 1 1 d .
C16 C 0.82905(10) 0.3869(2) 0.19893(6) 0.0494(4) Uani 1 1 d .
H16 H 0.8381 0.4495 0.2243 0.059 Uiso 1 1 calc R
C17 C 0.89350(10) 0.3286(2) 0.17643(6) 0.0521(4) Uani 1 1 d .
H17 H 0.9465 0.3502 0.1863 0.062 Uiso 1 1 calc R
C18 C 0.88165(10) 0.2379(2) 0.13917(6) 0.0514(4) Uani 1 1 d .
H18 H 0.9263 0.1973 0.1234 0.062 Uiso 1 1 calc R
C19 C 0.80500(10) 0.2073(2) 0.12528(6) 0.0485(4) Uani 1 1 d .
H19 H 0.7973 0.1451 0.0997 0.058 Uiso 1 1 calc R
C20 C 0.73746(9) 0.26494(18) 0.14765(5) 0.0388(4) Uani 1 1 d .
C21 C 0.65594(9) 0.23274(18) 0.13203(5) 0.0377(4) Uani 1 1 d .
C22 C 0.64328(9) 0.14819(18) 0.09309(5) 0.0386(3) Uani 1 1 d .
H22 H 0.6879 0.1057 0.0777 0.046 Uiso 1 1 calc R
C23 C 0.36402(9) 0.04139(19) 0.09895(5) 0.0409(4) Uani 1 1 d .
H23A H 0.3396 0.1043 0.1228 0.049 Uiso 1 1 calc R
H23B H 0.3202 0.0110 0.0788 0.049 Uiso 1 1 calc R
C24 C 0.39900(9) -0.11171(19) 0.11817(5) 0.0435(4) Uani 1 1 d .
H24A H 0.4267 -0.1726 0.0950 0.052 Uiso 1 1 calc R
H24B H 0.4394 -0.0831 0.1405 0.052 Uiso 1 1 calc R
C25 C 0.33519(10) -0.2177(2) 0.13863(6) 0.0495(4) Uani 1 1 d .
H25A H 0.3026 -0.1523 0.1589 0.059 Uiso 1 1 calc R
H25B H 0.2990 -0.2580 0.1155 0.059 Uiso 1 1 calc R
C26 C 0.37006(13) -0.3594(2) 0.16309(7) 0.0668(5) Uani 1 1 d .
H26A H 0.3266 -0.4313 0.1721 0.080 Uiso 1 1 calc R
H26B H 0.3988 -0.3207 0.1888 0.080 Uiso 1 1 calc R
H26C H 0.4074 -0.4176 0.1442 0.080 Uiso 1 1 calc R
C27 C 0.37693(9) 0.30773(18) 0.06261(5) 0.0411(4) Uani 1 1 d .
H27A H 0.3308 0.2788 0.0439 0.049 Uiso 1 1 calc R
H27B H 0.3550 0.3540 0.0898 0.049 Uiso 1 1 calc R
C28 C 0.42539(10) 0.43673(19) 0.03965(6) 0.0485(4) Uani 1 1 d .
H28A H 0.4544 0.3876 0.0149 0.058 Uiso 1 1 calc R
H28B H 0.4659 0.4800 0.0601 0.058 Uiso 1 1 calc R
C29 C 0.37382(11) 0.5747(2) 0.02282(6) 0.0542(5) Uani 1 1 d .
H29A H 0.3365 0.6088 0.0461 0.065 Uiso 1 1 calc R
H29B H 0.4091 0.6669 0.0159 0.065 Uiso 1 1 calc R
C30 C 0.32610(13) 0.5317(3) -0.01677(7) 0.0773(7) Uani 1 1 d .
H30A H 0.2919 0.6225 -0.0250 0.093 Uiso 1 1 calc R
H30B H 0.2925 0.4379 -0.0105 0.093 Uiso 1 1 calc R
H30C H 0.3627 0.5066 -0.0407 0.093 Uiso 1 1 calc R

loop_
_atom_site_aniso_label
_atom_site_aniso_U_11
_atom_site_aniso_U_22
_atom_site_aniso_U_33
_atom_site_aniso_U_23
_atom_site_aniso_U_13
_atom_site_aniso_U_12
C1 0.0350(8) 0.0408(8) 0.0393(8) -0.0009(6) -0.0006(6) -0.0013(6)
C2 0.0342(8) 0.0363(8) 0.0377(8) -0.0004(6) 0.0001(6) -0.0022(6)
C3 0.0372(8) 0.0359(8) 0.0373(8) 0.0009(6) 0.0009(6) -0.0011(6)
C4 0.0356(8) 0.0395(8) 0.0363(8) -0.0016(6) 0.0007(6) 0.0000(6)
C5 0.0376(8) 0.0359(8) 0.0372(8) 0.0023(6) -0.0001(6) 0.0000(6)
C6 0.0386(8) 0.0361(8) 0.0362(8) 0.0011(6) 0.0001(6) -0.0007(6)
C7 0.0403(9) 0.0370(8) 0.0376(8) 0.0005(6) 0.0027(6) -0.0011(7)
C8 0.0415(9) 0.0342(8) 0.0362(8) 0.0029(6) 0.0003(6) -0.0018(6)
C9 0.0462(9) 0.0354(8) 0.0356(8) 0.0028(6) -0.0007(6) -0.0021(7)
C10 0.0506(10) 0.0426(9) 0.0399(8) -0.0010(7) 0.0017(7) -0.0034(7)
C11 0.0586(11) 0.0467(9) 0.0403(9) -0.0014(7) 0.0070(8) -0.0027(8)
C12 0.0692(12) 0.0536(10) 0.0375(9) -0.0059(8) -0.0012(8) -0.0049(9)
C13 0.0563(11) 0.0563(11) 0.0415(9) -0.0033(8) -0.0067(8) -0.0064(9)
C14 0.0500(9) 0.0402(8) 0.0354(8) 0.0032(6) -0.0030(7) -0.0024(7)
C15 0.0469(9) 0.0396(9) 0.0388(8) 0.0049(7) -0.0053(7) -0.0048(7)
C16 0.0488(10) 0.0532(10) 0.0464(9) -0.0013(8) -0.0092(8) -0.0074(8)
C17 0.0421(10) 0.0569(11) 0.0572(10) 0.0025(8) -0.0092(8) -0.0072(8)
C18 0.0405(10) 0.0561(11) 0.0575(10) -0.0007(8) -0.0019(8) -0.0024(8)
C19 0.0430(10) 0.0530(10) 0.0495(9) -0.0045(8) -0.0047(7) -0.0016(8)
C20 0.0394(9) 0.0378(8) 0.0391(8) 0.0035(6) -0.0036(6) -0.0029(6)
C21 0.0388(9) 0.0369(8) 0.0374(8) 0.0035(6) -0.0031(6) -0.0017(6)
C22 0.0375(8) 0.0405(8) 0.0379(8) 0.0003(6) -0.0001(6) 0.0007(7)
C23 0.0399(9) 0.0442(9) 0.0387(8) -0.0004(7) 0.0014(6) -0.0003(7)
C24 0.0425(9) 0.0428(9) 0.0451(9) 0.0012(7) -0.0003(7) -0.0018(7)
C25 0.0507(10) 0.0479(10) 0.0498(9) 0.0026(8) 0.0029(8) -0.0060(8)
C26 0.0780(14) 0.0512(11) 0.0712(12) 0.0128(10) 0.0081(11) -0.0011(10)
C27 0.0408(9) 0.0418(9) 0.0408(8) -0.0004(7) 0.0008(7) 0.0014(7)
C28 0.0475(10) 0.0450(9) 0.0529(10) 0.0038(8) -0.0010(8) -0.0026(8)
C29 0.0606(11) 0.0436(9) 0.0585(11) 0.0062(8) 0.0063(9) 0.0035(8)
C30 0.0711(14) 0.0792(15) 0.0815(14) 0.0296(12) -0.0195(11) -0.0093(11)

loop_
_atom_type_symbol
_atom_type_description
_atom_type_scat_dispersion_real
_atom_type_scat_dispersion_imag
_atom_type_scat_source
C C 0.0181 0.0091 'International Tables Vol C Tables 4.2.6.8 and 6.1.1.4'
H H 0.0000 0.0000 'International Tables Vol C Tables 4.2.6.8 and 6.1.1.4'

loop_
_geom_angle_atom_site_label_1
_geom_angle_atom_site_label_2
_geom_angle_atom_site_label_3
_geom_angle
_geom_angle_site_symmetry_1
C3 C1 C2 118.27(14) 5_655
C3 C1 H1 120.9 5_655
C2 C1 H1 120.9 .
C1 C2 C3 121.47(13) .
C1 C2 C6 130.34(13) .
C3 C2 C6 108.13(12) .
C1 C3 C2 120.26(13) 5_655
C1 C3 C4 128.57(13) 5_655
C2 C3 C4 111.17(12) .
C3 C4 C5 101.02(11) .
C3 C4 C23 111.66(12) .
C5 C4 C23 112.86(12) .
C3 C4 C27 111.50(12) .
C5 C4 C27 112.39(12) .
C23 C4 C27 107.44(12) .
C7 C5 C6 119.48(14) .
C7 C5 C4 129.91(14) .
C6 C5 C4 110.58(12) .
C22 C6 C5 120.78(14) .
C22 C6 C2 130.09(14) .
C5 C6 C2 109.06(13) .
C5 C7 C8 121.07(14) .
C5 C7 H7 119.5 .
C8 C7 H7 119.5 .
C7 C8 C21 118.99(13) .
C7 C8 C9 121.65(14) .
C21 C8 C9 119.35(13) .
C10 C9 C14 118.14(14) .
C10 C9 C8 121.80(14) .
C14 C9 C8 120.01(14) .
C11 C10 C9 122.21(16) .
C11 C10 H10 118.9 .
C9 C10 H10 118.9 .
C10 C11 C12 119.41(16) .
C10 C11 H11 120.3 .
C12 C11 H11 120.3 .
C13 C12 C11 119.97(16) .
C13 C12 H12 120.0 .
C11 C12 H12 120.0 .
C12 C13 C14 121.79(16) .
C12 C13 H13 119.1 .
C14 C13 H13 119.1 .
C13 C14 C9 118.45(15) .
C13 C14 C15 121.22(15) .
C9 C14 C15 120.33(14) .
C16 C15 C20 118.16(15) .
C16 C15 C14 122.19(14) .
C20 C15 C14 119.65(14) .
C17 C16 C15 121.82(16) .
C17 C16 H16 119.1 .
C15 C16 H16 119.1 .
C16 C17 C18 120.03(16) .
C16 C17 H17 120.0 .
C18 C17 H17 120.0 .
C19 C18 C17 119.47(17) .
C19 C18 H18 120.3 .
C17 C18 H18 120.3 .
C18 C19 C20 121.99(16) .
C18 C19 H19 119.0 .
C20 C19 H19 119.0 .
C19 C20 C15 118.53(14) .
C19 C20 C21 121.26(14) .
C15 C20 C21 120.21(14) .
C22 C21 C8 118.94(14) .
C22 C21 C20 120.69(14) .
C8 C21 C20 120.35(13) .
C6 C22 C21 120.69(14) .
C6 C22 H22 119.7 .
C21 C22 H22 119.7 .
C24 C23 C4 116.63(13) .
C24 C23 H23A 108.1 .
C4 C23 H23A 108.1 .
C24 C23 H23B 108.1 .
C4 C23 H23B 108.1 .
H23A C23 H23B 107.3 .
C25 C24 C23 112.37(13) .
C25 C24 H24A 109.1 .
C23 C24 H24A 109.1 .
C25 C24 H24B 109.1 .
C23 C24 H24B 109.1 .
H24A C24 H24B 107.9 .
C26 C25 C24 112.99(15) .
C26 C25 H25A 109.0 .
C24 C25 H25A 109.0 .
C26 C25 H25B 109.0 .
C24 C25 H25B 109.0 .
H25A C25 H25B 107.8 .
C25 C26 H26A 109.5 .
C25 C26 H26B 109.5 .
H26A C26 H26B 109.5 .
C25 C26 H26C 109.5 .
H26A C26 H26C 109.5 .
H26B C26 H26C 109.5 .
C28 C27 C4 115.97(13) .
C28 C27 H27A 108.3 .
C4 C27 H27A 108.3 .
C28 C27 H27B 108.3 .
C4 C27 H27B 108.3 .
H27A C27 H27B 107.4 .
C27 C28 C29 113.07(14) .
C27 C28 H28A 109.0 .
C29 C28 H28A 109.0 .
C27 C28 H28B 109.0 .
C29 C28 H28B 109.0 .
H28A C28 H28B 107.8 .
C30 C29 C28 113.27(16) .
C30 C29 H29A 108.9 .
C28 C29 H29A 108.9 .
C30 C29 H29B 108.9 .
C28 C29 H29B 108.9 .
H29A C29 H29B 107.7 .
C29 C30 H30A 109.5 .
C29 C30 H30B 109.5 .
H30A C30 H30B 109.5 .
C29 C30 H30C 109.5 .
H30A C30 H30C 109.5 .
H30B C30 H30C 109.5 .

loop_
_geom_bond_atom_site_label_1
_geom_bond_atom_site_label_2
_geom_bond_distance
_geom_bond_site_symmetry_2
C1 C3 1.384(2) 5_655
C1 C2 1.397(2) .
C1 H1 0.9500 .
C2 C3 1.404(2) .
C2 C6 1.464(2) .
C3 C1 1.384(2) 5_655
C3 C4 1.528(2) .
C4 C5 1.529(2) .
C4 C23 1.545(2) .
C4 C27 1.548(2) .
C5 C7 1.374(2) .
C5 C6 1.403(2) .
C6 C22 1.374(2) .
C7 C8 1.413(2) .
C7 H7 0.9500 .
C8 C21 1.417(2) .
C8 C9 1.468(2) .
C9 C10 1.406(2) .
C9 C14 1.415(2) .
C10 C11 1.374(2) .
C10 H10 0.9500 .
C11 C12 1.389(2) .
C11 H11 0.9500 .
C12 C13 1.371(2) .
C12 H12 0.9500 .
C13 C14 1.409(2) .
C13 H13 0.9500 .
C14 C15 1.465(2) .
C15 C16 1.409(2) .
C15 C20 1.410(2) .
C16 C17 1.366(2) .
C16 H16 0.9500 .
C17 C18 1.387(2) .
C17 H17 0.9500 .
C18 C19 1.370(2) .
C18 H18 0.9500 .
C19 C20 1.403(2) .
C19 H19 0.9500 .
C20 C21 1.465(2) .
C21 C22 1.406(2) .
C22 H22 0.9500 .
C23 C24 1.521(2) .
C23 H23A 0.9900 .
C23 H23B 0.9900 .
C24 C25 1.518(2) .
C24 H24A 0.9900 .
C24 H24B 0.9900 .
C25 C26 1.515(2) .
C25 H25A 0.9900 .
C25 H25B 0.9900 .
C26 H26A 0.9800 .
C26 H26B 0.9800 .
C26 H26C 0.9800 .
C27 C28 1.518(2) .
C27 H27A 0.9900 .
C27 H27B 0.9900 .
C28 C29 1.525(2) .
C28 H28A 0.9900 .
C28 H28B 0.9900 .
C29 C30 1.498(3) .
C29 H29A 0.9900 .
C29 H29B 0.9900 .
C30 H30A 0.9800 .
C30 H30B 0.9800 .
C30 H30C 0.9800 .

loop_
_geom_torsion_atom_site_label_1
_geom_torsion_atom_site_label_2
_geom_torsion_atom_site_label_3
_geom_torsion_atom_site_label_4
_geom_torsion
_geom_torsion_site_symmetry_1
_geom_torsion_site_symmetry_4
C3 C1 C2 C3 0.1(2) 5_655 .
C3 C1 C2 C6 -176.87(14) 5_655 .
C1 C2 C3 C1 -0.1(2) . 5_655
C6 C2 C3 C1 177.46(13) . 5_655
C1 C2 C3 C4 -179.40(13) . .
C6 C2 C3 C4 -1.82(16) . .
C1 C3 C4 C5 -177.23(14) 5_655 .
C2 C3 C4 C5 1.98(15) . .
C1 C3 C4 C23 62.56(19) 5_655 .
C2 C3 C4 C23 -118.23(14) . .
C1 C3 C4 C27 -57.6(2) 5_655 .
C2 C3 C4 C27 121.57(14) . .
C3 C4 C5 C7 176.77(15) . .
C23 C4 C5 C7 -63.9(2) . .
C27 C4 C5 C7 57.8(2) . .
C3 C4 C5 C6 -1.45(15) . .
C23 C4 C5 C6 117.90(14) . .
C27 C4 C5 C6 -120.40(14) . .
C7 C5 C6 C22 -0.9(2) . .
C4 C5 C6 C22 177.57(13) . .
C7 C5 C6 C2 -177.95(13) . .
C4 C5 C6 C2 0.47(17) . .
C1 C2 C6 C22 1.4(3) . .
C3 C2 C6 C22 -175.90(15) . .
C1 C2 C6 C5 178.12(15) . .
C3 C2 C6 C5 0.83(17) . .
C6 C5 C7 C8 2.0(2) . .
C4 C5 C7 C8 -176.13(14) . .
C5 C7 C8 C21 -1.0(2) . .
C5 C7 C8 C9 177.40(13) . .
C7 C8 C9 C10 2.7(2) . .
C21 C8 C9 C10 -178.92(14) . .
C7 C8 C9 C14 -174.90(14) . .
C21 C8 C9 C14 3.5(2) . .
C14 C9 C10 C11 1.7(2) . .
C8 C9 C10 C11 -175.97(14) . .
C9 C10 C11 C12 -0.7(2) . .
C10 C11 C12 C13 -0.7(3) . .
C11 C12 C13 C14 1.1(3) . .
C12 C13 C14 C9 0.0(2) . .
C12 C13 C14 C15 179.42(15) . .
C10 C9 C14 C13 -1.3(2) . .
C8 C9 C14 C13 176.39(14) . .
C10 C9 C14 C15 179.23(14) . .
C8 C9 C14 C15 -3.1(2) . .
C13 C14 C15 C16 1.7(2) . .
C9 C14 C15 C16 -178.86(15) . .
C13 C14 C15 C20 -179.00(14) . .
C9 C14 C15 C20 0.4(2) . .
C20 C15 C16 C17 -0.7(2) . .
C14 C15 C16 C17 178.62(15) . .
C15 C16 C17 C18 0.5(3) . .
C16 C17 C18 C19 -0.1(3) . .
C17 C18 C19 C20 0.0(3) . .
C18 C19 C20 C15 -0.2(2) . .
C18 C19 C20 C21 179.22(15) . .
C16 C15 C20 C19 0.5(2) . .
C14 C15 C20 C19 -178.79(14) . .
C16 C15 C20 C21 -178.88(14) . .
C14 C15 C20 C21 1.8(2) . .
C7 C8 C21 C22 -1.1(2) . .
C9 C8 C21 C22 -179.51(13) . .
C7 C8 C21 C20 177.15(13) . .
C9 C8 C21 C20 -1.2(2) . .
C19 C20 C21 C22 -2.5(2) . .
C15 C20 C21 C22 176.87(14) . .
C19 C20 C21 C8 179.23(14) . .
C15 C20 C21 C8 -1.4(2) . .
C5 C6 C22 C21 -1.2(2) . .
C2 C6 C22 C21 175.17(14) . .
C8 C21 C22 C6 2.2(2) . .
C20 C21 C22 C6 -176.06(14) . .
C3 C4 C23 C24 64.18(17) . .
C5 C4 C23 C24 -48.81(18) . .
C27 C4 C23 C24 -173.26(13) . .
C4 C23 C24 C25 -175.50(13) . .
C23 C24 C25 C26 -172.37(15) . .
C3 C4 C27 C28 -59.88(17) . .
C5 C4 C27 C28 52.73(17) . .
C23 C4 C27 C28 177.46(13) . .
C4 C27 C28 C29 170.80(13) . .
C27 C28 C29 C30 -74.4(2) . .
